data_2001376
loop_
_publ_author_name
'Hubert-Pfalzgraf, L. G.'
'Zaki, A.'
'Toupet, L.'

_publ_section_title
;
 Niobium 1,4-diazabutadiene derivatives. Structure of
 (\h^5^-Cp)NbCl~2~(^<i>t^</i>BuNCHCHN^<i>t^</i>Bu)
;
_journal_issue 9
_journal_name_full 'Acta Crystallographica Section C'
_journal_page_first 1609
_journal_page_last 1611
_journal_paper_doi 10.1107/S0108270193004494
_journal_volume 49
_journal_year 1993
_chemical_formula_moiety 'C15 H25 Cl2 N2 Nb1'
_chemical_formula_sum 'C15 H25 Cl2 N2 Nb'
_chemical_formula_weight 379.2
_space_group_IT_number 14
_space_group_name_Hall '-P 2yn'
_space_group_name_H-M_alt 'P 1 21/n 1'
_symmetry_cell_setting monoclinic
_symmetry_space_group_name_Hall '-P 2yn'
_symmetry_space_group_name_H-M 'P 1 21/n 1'
_atom_type_scat_source IntTabIV
_cell_angle_alpha 90.
_cell_angle_beta 107.31(4)
_cell_angle_gamma 90.
_cell_formula_units_Z 4
_cell_length_a 9.888(4)
_cell_length_b 13.827(3)
_cell_length_c 13.307(6)
_cell_measurement_reflns_used 25
_cell_measurement_temperature 294
_cell_measurement_theta_max 12
_cell_measurement_theta_min 9
_cell_volume 1737.0(12)
_diffrn_measurement_device 'Enraf-Nonius CAD-4'
_diffrn_measurement_method \w/2\q
_diffrn_radiation_type MoK\a
_diffrn_radiation_wavelength 0.71073
_diffrn_reflns_av_R_equivalents 0.020
_diffrn_reflns_limit_h_max 12
_diffrn_reflns_limit_h_min 0
_diffrn_reflns_limit_k_max 17
_diffrn_reflns_limit_k_min 0
_diffrn_reflns_limit_l_max 17
_diffrn_reflns_limit_l_min -17
_diffrn_reflns_number 4175
_diffrn_reflns_theta_max 25
_diffrn_standards_decay_% 0.15
_diffrn_standards_interval_time 60
_diffrn_standards_number 3
_exptl_absorpt_coefficient_mu 0.967
_exptl_absorpt_correction_T_max 1.353
_exptl_absorpt_correction_T_min 0.723
_exptl_absorpt_correction_type 'empirical, DIFABS (Walker & Stuart, 1983)'
_exptl_crystal_colour red-brown
_exptl_crystal_density_diffrn 1.52
_exptl_crystal_description prism
_exptl_crystal_F_000 816
_exptl_crystal_size_max 0.24
_exptl_crystal_size_mid 0.14
_exptl_crystal_size_min 0.12
_refine_diff_density_max 0.45
_refine_diff_density_min 0.05
_refine_ls_extinction_method none
_refine_ls_goodness_of_fit_obs 1.20
_refine_ls_hydrogen_treatment refxyz
_refine_ls_number_parameters 257
_refine_ls_number_reflns 1653
_refine_ls_R_factor_obs 0.030
_refine_ls_shift/esd_max 0.80
_refine_ls_structure_factor_coef F^2^
_refine_ls_weighting_details 'w = [\s^2^(I) + (0.04F~o~^2^)^2^]^-1/2^'
_refine_ls_weighting_scheme calc
_refine_ls_wR_factor_obs 0.028
_reflns_number_observed 1653
_reflns_number_total 1653
_reflns_observed_criterion I>5\s(I)
_cod_data_source_file pa1029.cif
_cod_data_source_block pa1029_atructure_1_of_1
_cod_depositor_comments
;
The following automatic conversions were performed:

'_refine_ls_weighting_scheme' value '[\s^2^(I) +
(0.04F~o~^2^)^2^]^-1/2^' was changed to 'calc'. New tag
'_refine_ls_weighting_details' was created. The value of the new tag
was set to 'w = [\s^2^(I) + (0.04F~o~^2^)^2^]^-1/2^'.

Automatic conversion script
Id: cif_fix_values 3143 2015-03-26 13:38:13Z robertas 
;
_cod_original_cell_volume 1737.0(10)
_cod_original_formula_sum 'C15 H25 Cl2 N2 Nb1'
_cod_database_code 2001376

loop_
_space_group_symop_id
_space_group_symop_operation_xyz
1 x,y,z
2 -x+1/2,y+1/2,-z+1/2
3 -x,-y,-z
4 x+1/2,-y+1/2,z+1/2

loop_
_atom_site_label
_atom_site_fract_x
_atom_site_fract_y
_atom_site_fract_z
Nb -.03912(4) -.20872(3) -.10440(3)
Cl1 -.0156(2) -.21130(10) .08829(9)
Cl2 .22100(10) -.17075(9) -.02560(10)
N1 -.0242(4) -.1165(3) -.2178(3)
N2 -.2278(3) -.1439(3) -.1212(3)
C1 -.1204(6) -.3712(4) -.0935(4)
C2 .0270(6) -.3746(4) -.0760(4)
C3 .0552(5) -.3494(4) -.1678(4)
C4 -.0714(6) -.3284(4) -.2434(4)
C5 -.1803(5) -.3424(4) -.1977(4)
C6 -.0556(5) -.0427(3) -.1617(3)
C7 -.1598(4) -.0570(3) -.1111(3)
C8 -.3705(5) -.1437(3) -.1017(4)
C9 -.3570(5) -.1029(4) .0088(4)
C10 -.4675(5) -.0813(5) -.1856(5)
C11 -.4287(5) -.2460(4) -.1103(4)
C12 .0401(5) -.0928(4) -.3034(3)
C13 .1427(6) -.1723(5) -.3125(4)
C14 -.0846(6) -.0866(5) -.4034(4)
C15 .1198(6) .0025(4) -.2825(5)
H1 -.151(6) -.382(4) -.054(4)
H2 .087(5) -.393(4) -.023(4)
H3 .137(6) -.332(4) -.176(4)
H4 -.075(6) -.305(4) -.317(5)
H5 -.280(6) -.326(4) -.228(4)
H6 .001(6) .017(4) -.146(5)
H7 -.176(6) -.002(4) -.065(4)
H9A -.345(6) -.026(4) .002(5)
H9B -.449(5) -.109(4) .008(4)
H9C -.281(5) -.137(4) .064(4)
H10A -.426(6) -.011(4) -.177(5)
H10B -.563(5) -.075(4) -.171(4)
H10C -.484(6) -.106(4) -.249(4)
H11A -.376(6) -.290(4) -.067(4)
H11B -.449(6) -.278(4) -.188(4)
H11C -.509(5) -.233(4) -.087(4)
H13A .187(5) -.165(4) -.372(4)
H13B .218(6) -.188(4) -.247(4)
H13C .099(6) -.238(4) -.336(4)
H14A -.143(6) -.039(4) -.390(4)
H14B -.140(6) -.153(4) -.409(4)
H14C -.047(5) -.082(4) -.456(4)
H15A .171(6) .014(4) -.339(5)
H15B .061(5) .055(4) -.287(4)
H15C .192(6) -.003(4) -.214(5)

loop_
_geom_angle_atom_site_label_1
_geom_angle_atom_site_label_2
_geom_angle_atom_site_label_3
_geom_angle
_geom_angle_publ_flag
Cl1 Nb2 Cl2 78.78(5) yes
Cl1 Nb2 N1 140.40(10) yes
Cl1 Nb2 N2 85.50(10) yes
Cl2 Nb2 N1 83.50(10) yes
Cl2 Nb2 N2 138.20(10) yes
N1 Nb2 N2 84.7(2) yes

loop_
_geom_bond_atom_site_label_1
_geom_bond_atom_site_label_2
_geom_bond_distance
_geom_bond_publ_flag
Nb Cl1 2.5050(10) yes
Nb Cl2 2.5270(10) yes
Nb N1 2.015(4) yes
Nb N2 2.021(4) yes
Nb C1 2.405(6) yes
Nb C2 2.385(6) yes
Nb C3 2.416(6) yes
Nb C4 2.432(6) yes
Nb C5 2.424(5) yes
N1 C6 1.354(6) no
N1 C12 1.496(6) no
N2 C7 1.364(6) no
N2 C8 1.508(6) no
C1 C2 1.407(9) no
C1 C5 1.395(9) no
C2 C3 1.380(10) no
C3 C4 1.383(8) no
C4 C5 1.399(9) no
C6 C7 1.403(7) no
C8 C9 1.543(8) no
C8 C10 1.508(8) no
C8 C11 1.518(8) no
C12 C13 1.526(8) no
C12 C14 1.524(8) no
C12 C15 1.518(8) no
C1 H1 .70(7) no
C2 H2 .81(7) no
C3 H3 .87(7) no
C4 H4 1.03(7) no
C5 H5 .98(7) no
C6 H6 .98(7) no
C7 H7 1.01(7) no
C9 H9A 1.07(7) no
C9 H9B .91(7) no
C9 H9C 1.00(7) no
C10 H10A 1.05(7) no
C10 H10B 1.02(7) no
C10 H10C .89(7) no
C11 H11A .89(7) no
C11 H11B 1.08(7) no
C11 H11C .95(8) no
C13 H13A 1.02(8) no
C13 H13B .98(7) no
C13 H13C 1.01(7) no
C14 H14A .92(7) no
C14 H14B 1.06(7) no
C14 H14C .89(8) no
C15 H15A 1.03(8) no
C15 H15B .92(7) no
C15 H15C .98(7) no
